data_4343775
loop_
_publ_author_name
'Hall, W.'
'Kim, S.'
'Zubieta, J.'
'Walton, E.G.'
'Brown, D.B.'

_publ_section_title
;
 Structure of a mixed-valence iron fluoride, Fe2 F5 (H2 O)2
;
_journal_name_full 'Inorganic Chemistry'
_journal_page_first 1884
_journal_page_last 1887
_journal_volume 16
_journal_year 1977
_chemical_formula_sum 'F5 Fe2 H4 O2'
_chemical_name_systematic 'Fe2 F5 (H2 O)2'
_space_group_IT_number 74
_symmetry_space_group_name_Hall '-I 2b 2'
_symmetry_space_group_name_H-M 'I m m a'
_cell_angle_alpha 90
_cell_angle_beta 90
_cell_angle_gamma 90
_cell_formula_units_Z 4
_cell_length_a 7.489
_cell_length_b 10.897
_cell_length_c 6.671
_cell_volume 544.405
_citation_journal_id_ASTM INOCAJ
_cod_data_source_file Hall_INOCAJ_1977_628.cif
_cod_data_source_block H4F5Fe2O2
_cod_original_cell_volume 544.4045
_cod_original_formula_sum 'H4 F5 Fe2 O2'
_cod_database_code 4343775

loop_
_symmetry_equiv_pos_as_xyz
x,y,z
-x,-y+1/2,z
x,-y,-z
-x,y+1/2,-z
-x,-y,-z
x,y-1/2,-z
-x,y,z
x,-y-1/2,z
x+1/2,y+1/2,z+1/2
-x+1/2,-y+1,z+1/2
x+1/2,-y+1/2,-z+1/2
-x+1/2,y+1,-z+1/2
-x+1/2,-y+1/2,-z+1/2
x+1/2,y,-z+1/2
-x+1/2,y+1/2,z+1/2
x+1/2,-y,z+1/2

loop_
_atom_site_label
_atom_site_type_symbol
_atom_site_fract_x
_atom_site_fract_y
_atom_site_fract_z
_atom_site_occupancy
_atom_site_U_iso_or_equiv
O1 O-2 0.5 0.564 0.1974 1 0.0
Fe1 Fe+2 0 0 0 1 0.0
Fe2 Fe+3 0.25 0.25 0.25 1 0.0
F1 F-1 0.2022 0.1239 0.0538 1 0.0
F2 F-1 0 0.25 0.3368 1 0.0
